data_7030955
loop_
_publ_author_name
'Zhu, Yuan-Yuan'
'Cui, Chang'
'Qian, Kang'
'Yin, Ji'
'Wang, Bing-Wu'
'Wang, Zhe-Ming'
'Gao, Song'

_publ_section_title
;
 A family of enantiopure Fe(III)4 single molecule magnets: fine tuning of
 energy barrier by remote substituent.
;
_journal_issue 31
_journal_name_full 'Dalton transactions (Cambridge, England : 2003)'
_journal_page_first 11897
_journal_page_last 11907
_journal_paper_doi 10.1039/c3dt53317d
_journal_volume 43
_journal_year 2014
_chemical_absolute_configuration ad
_chemical_formula_sum 'C107 H112.5 Br6 Fe4 N11.5 O18'
_chemical_formula_weight 2550.45
_chemical_name_common Fe4L6-Br(R)
_chemical_name_systematic
; 
 ? 
;
_space_group_IT_number 4
_symmetry_cell_setting monoclinic
_symmetry_space_group_name_Hall 'P 2yb'
_symmetry_space_group_name_H-M 'P 1 21 1'
_atom_sites_solution_hydrogens geom
_atom_sites_solution_primary direct
_atom_sites_solution_secondary difmap
_audit_creation_method SHELXL-97
_cell_angle_alpha 90.00
_cell_angle_beta 104.566(2)
_cell_angle_gamma 90.00
_cell_formula_units_Z 2
_cell_length_a 12.475(2)
_cell_length_b 19.361(4)
_cell_length_c 24.438(5)
_cell_measurement_reflns_used 18237
_cell_measurement_temperature 173(2)
_cell_measurement_theta_max 27.4691
_cell_measurement_theta_min 1.3592
_cell_volume 5712.8(19)
_computing_cell_refinement 'CrystalClear (Rigaku Inc., 2008)'
_computing_data_collection 'CrystalClear (Rigaku Inc., 2008)'
_computing_data_reduction 'CrystalClear (Rigaku Inc., 2008)'
_computing_molecular_graphics
;
 Mercury: visualization and analysis of crystal structures, C. F. Macrae,
 P. R. Edgington, P. McCabe, E. Pidcock, G. P. Shields, R. Taylor,
 M. Towler and J. van de Streek, J. Appl. Cryst., 39, 453-457, 2006.
;
_computing_publication_material 'SHELX-97 (Sheldrick, 1997)'
_computing_structure_refinement 'SHELX-97 (Sheldrick, 1997)'
_computing_structure_solution 'SHELX-97 (Sheldrick, 1997)'
_diffrn_ambient_temperature 173(2)
_diffrn_detector_area_resol_mean 28.5714
_diffrn_measured_fraction_theta_full 0.994
_diffrn_measured_fraction_theta_max 0.994
_diffrn_measurement_device_type 'Saturn724+ CCD'
_diffrn_measurement_method '\w scans at fixed \c = 45\%'
_diffrn_radiation_monochromator graphite
_diffrn_radiation_source 'fine-focus sealed tube'
_diffrn_radiation_type MoK\a
_diffrn_radiation_wavelength 0.71073
_diffrn_reflns_av_R_equivalents 0.0702
_diffrn_reflns_av_sigmaI/netI 0.1114
_diffrn_reflns_limit_h_max 15
_diffrn_reflns_limit_h_min -16
_diffrn_reflns_limit_k_max 25
_diffrn_reflns_limit_k_min -25
_diffrn_reflns_limit_l_max 31
_diffrn_reflns_limit_l_min -30
_diffrn_reflns_number 46812
_diffrn_reflns_theta_full 27.42
_diffrn_reflns_theta_max 27.42
_diffrn_reflns_theta_min 3.42
_diffrn_standards_decay_% none
_exptl_absorpt_coefficient_mu 2.663
_exptl_absorpt_correction_T_max 0.5950
_exptl_absorpt_correction_T_min 0.3422
_exptl_absorpt_correction_type numerical
_exptl_absorpt_process_details 'CrystalClear (Rigaku Inc., 2008)'
_exptl_crystal_colour brown
_exptl_crystal_density_diffrn 1.483
_exptl_crystal_density_method 'not measured'
_exptl_crystal_description block
_exptl_crystal_F_000 2586
_exptl_crystal_size_max 0.36
_exptl_crystal_size_mid 0.26
_exptl_crystal_size_min 0.17
_refine_diff_density_max 0.837
_refine_diff_density_min -0.742
_refine_diff_density_rms 0.098
_refine_ls_abs_structure_details 'Flack H D (1983), Acta Cryst. A39, 876-881'
_refine_ls_abs_structure_Flack 0.062(11)
_refine_ls_extinction_method none
_refine_ls_goodness_of_fit_ref 1.137
_refine_ls_hydrogen_treatment constr
_refine_ls_matrix_type full
_refine_ls_number_parameters 1310
_refine_ls_number_reflns 24523
_refine_ls_number_restraints 202
_refine_ls_restrained_S_all 1.138
_refine_ls_R_factor_all 0.1198
_refine_ls_R_factor_gt 0.0981
_refine_ls_shift/su_max 0.000
_refine_ls_shift/su_mean 0.000
_refine_ls_structure_factor_coef Fsqd
_refine_ls_weighting_details 'calc w=1/[\s^2^(Fo^2^)+(0.0326P)^2^+18.3650P] where P=(Fo^2^+2Fc^2^)/3'
_refine_ls_weighting_scheme calc
_refine_ls_wR_factor_gt 0.1812
_refine_ls_wR_factor_ref 0.1949
_reflns_number_gt 19710
_reflns_number_total 24523
_reflns_threshold_expression >2sigma(I)
_cod_data_source_file c3dt53317d2.cif
_cod_data_source_block 3R
_cod_depositor_comments
;
The following automatic conversions were performed:

'_exptl_absorpt_correction_type' value 'Numerical' changed to
'numerical' according to
/usr/data/users/saulius/crontab/automatic-downloads/rss-feeds/RSC/lib/dictionaries/cif_core.dic
dictionary named 'cif_core.dic' version 2.4.2 from 2011-04-26.

Automatic conversion script
Id: cif_fix_values 2281 2013-09-26 08:29:07Z andrius 

 Adding full bibliography for 7030953--7030957.cif.
;
_cod_original_cell_volume 5713.1(18)
_cod_original_sg_symbol_H-M P2(1)
_cod_original_formula_sum 'C107 H112.50 Br6 Fe4 N11.50 O18'
_cod_database_code 7030955

loop_
_symmetry_equiv_pos_as_xyz
'x, y, z'
'-x, y+1/2, -z'

loop_
_atom_site_label
_atom_site_type_symbol
_atom_site_fract_x
_atom_site_fract_y
_atom_site_fract_z
_atom_site_U_iso_or_equiv
_atom_site_adp_type
_atom_site_occupancy
_atom_site_symmetry_multiplicity
_atom_site_calc_flag
_atom_site_refinement_flags
_atom_site_disorder_assembly
_atom_site_disorder_group
Fe1 Fe 0.91414(10) 0.82106(6) 0.73241(5) 0.0282(2) Uani 1 1 d . . .
Fe2 Fe 0.96403(10) 0.94474(6) 0.65440(5) 0.0294(3) Uani 1 1 d . . .
Fe3 Fe 0.74511(10) 0.70059(6) 0.67454(5) 0.0316(3) Uani 1 1 d . . .
Fe4 Fe 1.02011(11) 0.82553(7) 0.86756(5) 0.0339(3) Uani 1 1 d . . .
Br1 Br 0.94343(13) 0.84483(7) 0.35377(5) 0.0733(4) Uani 1 1 d . . .
Br2 Br 1.10066(13) 1.28849(6) 0.80054(6) 0.0752(4) Uani 1 1 d . . .
Br3 Br 0.30335(10) 0.78795(9) 0.40992(5) 0.0769(4) Uani 1 1 d . . .
Br4 Br 0.73609(17) 0.33210(7) 0.77453(8) 0.0960(6) Uani 1 1 d . . .
Br5 Br 0.73069(14) 0.65748(9) 1.06932(7) 0.0866(5) Uani 1 1 d . . .
Br6 Br 1.58492(12) 0.99113(11) 0.95128(8) 0.0987(6) Uani 1 1 d . . .
O1 O 1.0199(4) 0.8522(3) 0.6863(2) 0.0283(12) Uani 1 1 d . . .
O2 O 0.8552(5) 0.9107(3) 0.6955(2) 0.0308(13) Uani 1 1 d . . .
O3 O 0.7572(5) 0.7876(3) 0.7202(3) 0.0361(14) Uani 1 1 d . . .
O4 O 0.9059(5) 0.7273(3) 0.6927(2) 0.0297(13) Uani 1 1 d . . .
O5 O 0.8973(5) 0.8631(3) 0.8058(3) 0.0373(15) Uani 1 1 d . . .
O6 O 1.0449(5) 0.7881(3) 0.7936(2) 0.0327(13) Uani 1 1 d . . .
O7 O 1.0420(5) 0.9436(3) 0.5955(3) 0.0388(15) Uani 1 1 d . . .
O8 O 0.9246(5) 1.0409(3) 0.6572(3) 0.0383(15) Uani 1 1 d . . .
O9 O 1.1718(6) 0.8164(4) 0.9120(3) 0.0504(18) Uani 1 1 d . . .
O10 O 0.9417(6) 0.8380(4) 0.9258(3) 0.0485(18) Uani 1 1 d . . .
O11 O 0.5875(5) 0.7138(4) 0.6391(3) 0.0467(17) Uani 1 1 d . . .
O12 O 0.7719(5) 0.6044(3) 0.6615(3) 0.0397(15) Uani 1 1 d . . .
N1 N 1.1113(6) 0.9703(4) 0.7183(3) 0.0294(15) Uani 1 1 d . . .
N2 N 0.8155(6) 0.9265(4) 0.5870(3) 0.0289(15) Uani 1 1 d . . .
N3 N 0.7695(6) 0.7277(3) 0.5928(3) 0.0293(15) Uani 1 1 d . . .
N4 N 0.7053(6) 0.6661(4) 0.7504(3) 0.0340(17) Uani 1 1 d . . .
N5 N 0.9877(6) 0.7173(4) 0.8723(3) 0.0381(18) Uani 1 1 d . . .
N6 N 1.0556(6) 0.9347(4) 0.8672(3) 0.0392(18) Uani 1 1 d . . .
C1 C 1.0162(8) 0.9200(5) 0.5428(4) 0.038(2) Uani 1 1 d . . .
C2 C 1.1050(9) 0.9095(5) 0.5172(5) 0.046(3) Uani 1 1 d . . .
H2 H 1.1795 0.9165 0.5380 0.055 Uiso 1 1 calc R . .
C3 C 1.0803(10) 0.8885(5) 0.4598(5) 0.050(3) Uani 1 1 d . . .
H3 H 1.1385 0.8833 0.4415 0.060 Uiso 1 1 calc R . .
C4 C 0.9732(10) 0.8757(5) 0.4307(4) 0.049(3) Uani 1 1 d . . .
C5 C 0.8849(9) 0.8844(5) 0.4546(4) 0.041(2) Uani 1 1 d . . .
H5 H 0.8114 0.8752 0.4334 0.050 Uiso 1 1 calc R . .
C6 C 0.9068(9) 0.9072(5) 0.5114(4) 0.042(2) Uani 1 1 d . . .
C7 C 0.8112(7) 0.9105(5) 0.5356(4) 0.0321(19) Uani 1 1 d . . .
H7 H 0.7407 0.9000 0.5115 0.039 Uiso 1 1 calc R . .
C8 C 0.7452(8) 0.9326(5) 0.6712(4) 0.034(2) Uani 1 1 d . . .
H8A H 0.7384 0.9825 0.6787 0.040 Uiso 1 1 calc R . .
H8B H 0.6938 0.9071 0.6889 0.040 Uiso 1 1 calc R . .
C9 C 0.7140(7) 0.9197(4) 0.6077(4) 0.0312(19) Uani 1 1 d . . .
H9 H 0.6871 0.8711 0.6010 0.037 Uiso 1 1 calc R . .
C10 C 0.6198(7) 0.9679(5) 0.5772(4) 0.037(2) Uani 1 1 d . . .
C11 C 0.6409(9) 1.0387(5) 0.5732(5) 0.052(3) Uani 1 1 d . . .
H11 H 0.7146 1.0555 0.5858 0.062 Uiso 1 1 calc R . .
C12 C 0.5542(10) 1.0850(7) 0.5508(7) 0.082(4) Uani 1 1 d . . .
H12 H 0.5691 1.1326 0.5464 0.098 Uiso 1 1 calc R . .
C13 C 0.4462(11) 1.0601(8) 0.5354(7) 0.085(5) Uani 1 1 d . . .
H13 H 0.3863 1.0911 0.5219 0.102 Uiso 1 1 calc R . .
C14 C 0.4260(10) 0.9904(8) 0.5396(6) 0.069(4) Uani 1 1 d . . .
H14 H 0.3521 0.9738 0.5281 0.082 Uiso 1 1 calc R . .
C15 C 0.5117(8) 0.9442(6) 0.5604(4) 0.048(2) Uani 1 1 d . . .
H15 H 0.4963 0.8964 0.5631 0.057 Uiso 1 1 calc R . .
C16 C 0.9658(8) 1.0927(4) 0.6897(4) 0.0328(19) Uani 1 1 d . . .
C17 C 0.9052(9) 1.1549(5) 0.6861(4) 0.044(2) Uani 1 1 d . . .
H17 H 0.8340 1.1570 0.6605 0.053 Uiso 1 1 calc R . .
C18 C 0.9434(10) 1.2112(5) 0.7170(5) 0.050(3) Uani 1 1 d . . .
H18 H 0.9003 1.2523 0.7122 0.061 Uiso 1 1 calc R . .
C19 C 1.0477(8) 1.2093(5) 0.7567(4) 0.040(2) Uani 1 1 d . . .
C20 C 1.1093(8) 1.1495(5) 0.7626(5) 0.043(2) Uani 1 1 d . . .
H20 H 1.1792 1.1484 0.7893 0.051 Uiso 1 1 calc R . .
C21 C 1.0724(7) 1.0900(4) 0.7304(4) 0.0330(19) Uani 1 1 d . . .
C22 C 1.1371(7) 1.0299(4) 0.7408(4) 0.0311(19) Uani 1 1 d . . .
H22 H 1.2072 1.0336 0.7672 0.037 Uiso 1 1 calc R . .
C23 C 1.1385(7) 0.8480(4) 0.7002(4) 0.0338(19) Uani 1 1 d . . .
H23A H 1.1655 0.8502 0.6655 0.041 Uiso 1 1 calc R . .
H23B H 1.1638 0.8041 0.7199 0.041 Uiso 1 1 calc R . .
C24 C 1.1832(7) 0.9104(5) 0.7394(4) 0.035(2) Uani 1 1 d . . .
H24 H 1.1757 0.8992 0.7782 0.042 Uiso 1 1 calc R . .
C25 C 1.3066(7) 0.9230(4) 0.7431(4) 0.036(2) Uani 1 1 d . . .
C26 C 1.3832(9) 0.9030(6) 0.7928(5) 0.054(3) Uani 1 1 d . . .
H26 H 1.3604 0.8822 0.8232 0.064 Uiso 1 1 calc R . .
C27 C 1.4944(9) 0.9149(6) 0.7955(5) 0.054(3) Uani 1 1 d . . .
H27 H 1.5487 0.8994 0.8278 0.064 Uiso 1 1 calc R . .
C28 C 1.5278(9) 0.9475(7) 0.7540(6) 0.063(3) Uani 1 1 d . . .
H28 H 1.6042 0.9570 0.7582 0.076 Uiso 1 1 calc R . .
C29 C 1.4501(10) 0.9675(7) 0.7049(6) 0.065(3) Uani 1 1 d . . .
H29 H 1.4726 0.9906 0.6754 0.078 Uiso 1 1 calc R . .
C30 C 1.3397(8) 0.9530(5) 0.7001(5) 0.046(2) Uani 1 1 d . . .
H30 H 1.2862 0.9642 0.6662 0.055 Uiso 1 1 calc R . .
C31 C 0.7665(8) 0.5474(5) 0.6881(4) 0.038(2) Uani 1 1 d . . .
C32 C 0.8026(9) 0.4853(5) 0.6683(5) 0.048(3) Uani 1 1 d . . .
H32 H 0.8331 0.4863 0.6364 0.058 Uiso 1 1 calc R . .
C33 C 0.7941(10) 0.4227(5) 0.6947(5) 0.059(3) Uani 1 1 d . . .
H33 H 0.8182 0.3816 0.6803 0.070 Uiso 1 1 calc R . .
C34 C 0.7512(10) 0.4191(5) 0.7416(5) 0.055(3) Uani 1 1 d . . .
C35 C 0.7162(9) 0.4776(5) 0.7623(5) 0.050(3) Uani 1 1 d . . .
H35 H 0.6851 0.4750 0.7940 0.060 Uiso 1 1 calc R . .
C36 C 0.7257(8) 0.5426(5) 0.7370(4) 0.038(2) Uani 1 1 d . . .
C37 C 0.6986(7) 0.6027(5) 0.7659(4) 0.040(2) Uani 1 1 d . . .
H37 H 0.6737 0.5951 0.7991 0.047 Uiso 1 1 calc R . .
C38 C 0.6797(8) 0.7907(5) 0.7533(4) 0.043(2) Uani 1 1 d . . .
H38A H 0.6039 0.7957 0.7285 0.051 Uiso 1 1 calc R . .
H38B H 0.6953 0.8312 0.7788 0.051 Uiso 1 1 calc R . .
C39 C 0.6877(7) 0.7233(5) 0.7885(4) 0.037(2) Uani 1 1 d . . .
H39 H 0.7559 0.7266 0.8204 0.044 Uiso 1 1 calc R . .
C40 C 0.5901(8) 0.7137(5) 0.8141(4) 0.038(2) Uani 1 1 d . . .
C41 C 0.6075(8) 0.7058(8) 0.8703(5) 0.065(4) Uani 1 1 d . . .
H41 H 0.6810 0.7070 0.8935 0.078 Uiso 1 1 calc R . .
C42 C 0.5186(10) 0.6956(9) 0.8954(5) 0.083(5) Uani 1 1 d . . .
H42 H 0.5316 0.6889 0.9351 0.100 Uiso 1 1 calc R . .
C43 C 0.4103(11) 0.6957(8) 0.8605(5) 0.073(4) Uani 1 1 d . . .
H43 H 0.3492 0.6914 0.8769 0.088 Uiso 1 1 calc R . .
C44 C 0.3918(8) 0.7019(6) 0.8026(5) 0.056(3) Uani 1 1 d . . .
H44 H 0.3184 0.6999 0.7791 0.067 Uiso 1 1 calc R . .
C45 C 0.4813(8) 0.7112(5) 0.7786(4) 0.043(2) Uani 1 1 d . . .
H45 H 0.4692 0.7157 0.7388 0.051 Uiso 1 1 calc R . .
C46 C 0.5308(8) 0.7335(5) 0.5903(4) 0.039(2) Uani 1 1 d . . .
C47 C 0.4117(9) 0.7429(6) 0.5798(5) 0.053(3) Uani 1 1 d . . .
H47 H 0.3772 0.7372 0.6101 0.063 Uiso 1 1 calc R . .
C48 C 0.3494(9) 0.7595(5) 0.5281(5) 0.052(3) Uani 1 1 d . . .
H48 H 0.2716 0.7648 0.5225 0.062 Uiso 1 1 calc R . .
C49 C 0.3967(9) 0.7692(6) 0.4824(5) 0.052(3) Uani 1 1 d . . .
C50 C 0.5066(8) 0.7637(5) 0.4911(4) 0.040(2) Uani 1 1 d . . .
H50 H 0.5387 0.7725 0.4604 0.047 Uiso 1 1 calc R . .
C51 C 0.5765(7) 0.7457(5) 0.5435(4) 0.037(2) Uani 1 1 d . . .
C52 C 0.6943(8) 0.7434(5) 0.5480(4) 0.037(2) Uani 1 1 d . . .
H52 H 0.7182 0.7543 0.5150 0.045 Uiso 1 1 calc R . .
C53 C 0.9563(7) 0.7054(4) 0.6486(4) 0.0324(19) Uani 1 1 d . . .
H53A H 0.9594 0.6543 0.6477 0.039 Uiso 1 1 calc R . .
H53B H 1.0328 0.7234 0.6561 0.039 Uiso 1 1 calc R . .
C54 C 0.8876(7) 0.7327(4) 0.5920(4) 0.0284(17) Uani 1 1 d . . .
H54 H 0.9062 0.7826 0.5891 0.034 Uiso 1 1 calc R . .
C55 C 0.9151(6) 0.6947(4) 0.5432(4) 0.0282(17) Uani 1 1 d . . .
C56 C 0.9870(8) 0.7235(5) 0.5133(4) 0.042(2) Uani 1 1 d . . .
H56 H 1.0157 0.7686 0.5229 0.051 Uiso 1 1 calc R . .
C57 C 1.0171(9) 0.6881(6) 0.4701(4) 0.051(3) Uani 1 1 d . . .
H57 H 1.0672 0.7082 0.4512 0.061 Uiso 1 1 calc R . .
C58 C 0.9733(10) 0.6233(6) 0.4549(4) 0.056(3) Uani 1 1 d . . .
H58 H 0.9928 0.5990 0.4250 0.067 Uiso 1 1 calc R . .
C59 C 0.9033(9) 0.5943(5) 0.4820(5) 0.049(3) Uani 1 1 d . . .
H59 H 0.8732 0.5500 0.4706 0.059 Uiso 1 1 calc R . .
C60 C 0.8738(8) 0.6285(5) 0.5272(4) 0.042(2) Uani 1 1 d . . .
H60 H 0.8260 0.6066 0.5466 0.050 Uiso 1 1 calc R . .
C61 C 0.8939(8) 0.7967(5) 0.9555(4) 0.039(2) Uani 1 1 d . . .
C62 C 0.8368(9) 0.8260(6) 0.9930(4) 0.053(3) Uani 1 1 d . . .
H62 H 0.8315 0.8747 0.9959 0.063 Uiso 1 1 calc R . .
C63 C 0.7896(9) 0.7838(6) 1.0250(5) 0.052(3) Uani 1 1 d . . .
H63 H 0.7514 0.8039 1.0501 0.062 Uiso 1 1 calc R . .
C64 C 0.7958(9) 0.7122(5) 1.0218(5) 0.051(3) Uani 1 1 d . . .
C65 C 0.8479(9) 0.6825(6) 0.9855(4) 0.048(3) Uani 1 1 d . . .
H65 H 0.8516 0.6336 0.9834 0.057 Uiso 1 1 calc R . .
C66 C 0.8978(8) 0.7245(6) 0.9501(4) 0.045(2) Uani 1 1 d . . .
C67 C 0.9413(7) 0.6887(5) 0.9089(4) 0.036(2) Uani 1 1 d . . .
H67 H 0.9359 0.6398 0.9083 0.043 Uiso 1 1 calc R . .
C68 C 1.0865(7) 0.7201(4) 0.8019(4) 0.0321(19) Uani 1 1 d . . .
H68A H 1.1622 0.7209 0.8272 0.038 Uiso 1 1 calc R . .
H68B H 1.0908 0.7003 0.7652 0.038 Uiso 1 1 calc R . .
C69 C 1.0125(7) 0.6750(4) 0.8279(4) 0.033(2) Uani 1 1 d . . .
H69 H 0.9414 0.6690 0.7984 0.040 Uiso 1 1 calc R . .
C70 C 1.0591(8) 0.6040(5) 0.8427(5) 0.043(2) Uani 1 1 d . . .
C71 C 1.0219(10) 0.5498(6) 0.8088(6) 0.062(3) Uani 1 1 d . . .
H71 H 0.9655 0.5567 0.7750 0.075 Uiso 1 1 calc R . .
C72 C 1.0647(13) 0.4835(8) 0.8224(8) 0.097(5) Uani 1 1 d . . .
H72 H 1.0343 0.4454 0.7992 0.117 Uiso 1 1 calc R . .
C73 C 1.1517(13) 0.4733(7) 0.8700(7) 0.087(5) Uani 1 1 d . . .
H73 H 1.1843 0.4290 0.8788 0.104 Uiso 1 1 calc R . .
C74 C 1.1876(11) 0.5280(6) 0.9027(5) 0.064(3) Uani 1 1 d . . .
H74 H 1.2452 0.5214 0.9361 0.077 Uiso 1 1 calc R . .
C75 C 1.1460(8) 0.5925(5) 0.8907(4) 0.044(2) Uani 1 1 d . . .
H75 H 1.1758 0.6299 0.9149 0.053 Uiso 1 1 calc R . .
C76 C 1.2581(8) 0.8585(5) 0.9213(4) 0.045(2) Uani 1 1 d . . .
C77 C 1.3638(9) 0.8295(8) 0.9478(5) 0.070(4) Uani 1 1 d . . .
H77 H 1.3683 0.7826 0.9597 0.084 Uiso 1 1 calc R . .
C78 C 1.4596(10) 0.8683(7) 0.9565(6) 0.070(4) Uani 1 1 d . . .
H78 H 1.5295 0.8478 0.9729 0.084 Uiso 1 1 calc R . .
C79 C 1.4530(9) 0.9374(8) 0.9412(5) 0.068(4) Uani 1 1 d . . .
C80 C 1.3517(9) 0.9669(6) 0.9184(5) 0.057(3) Uani 1 1 d . . .
H80 H 1.3478 1.0148 0.9096 0.068 Uiso 1 1 calc R . .
C81 C 1.2534(8) 0.9280(5) 0.9077(5) 0.048(3) Uani 1 1 d . . .
C82 C 1.1489(9) 0.9635(5) 0.8815(5) 0.050(3) Uani 1 1 d . . .
H82 H 1.1521 1.0117 0.8748 0.060 Uiso 1 1 calc R . .
C83 C 0.8610(8) 0.9275(5) 0.8209(4) 0.038(2) Uani 1 1 d . . .
H83A H 0.8272 0.9216 0.8531 0.045 Uiso 1 1 calc R . .
H83B H 0.8039 0.9465 0.7886 0.045 Uiso 1 1 calc R . .
C84 C 0.9584(7) 0.9779(5) 0.8372(4) 0.037(2) Uani 1 1 d . . .
H84 H 0.9737 0.9967 0.8018 0.044 Uiso 1 1 calc R . .
C85 C 0.9376(7) 1.0374(5) 0.8728(4) 0.040(2) Uani 1 1 d . . .
C86 C 0.9220(9) 1.0273(7) 0.9268(5) 0.055(3) Uani 1 1 d . . .
H86 H 0.9261 0.9820 0.9420 0.066 Uiso 1 1 calc R . .
C87 C 0.9012(11) 1.0813(7) 0.9580(5) 0.070(4) Uani 1 1 d . . .
H87 H 0.8901 1.0734 0.9945 0.084 Uiso 1 1 calc R . .
C88 C 0.8960(10) 1.1470(8) 0.9371(7) 0.079(5) Uani 1 1 d . . .
H88 H 0.8822 1.1843 0.9597 0.095 Uiso 1 1 calc R . .
C89 C 0.9104(10) 1.1601(5) 0.8838(6) 0.058(3) Uani 1 1 d . . .
H89 H 0.9070 1.2058 0.8694 0.070 Uiso 1 1 calc R . .
C90 C 0.9301(10) 1.1041(6) 0.8519(6) 0.063(3) Uani 1 1 d . . .
H90 H 0.9385 1.1119 0.8148 0.075 Uiso 1 1 calc R . .
O13 O 0.6009(10) 0.8472(7) 0.0931(5) 0.109(4) Uani 1 1 d DU . .
N7 N 0.5862(11) 0.9376(8) 0.1492(6) 0.113(5) Uani 1 1 d DU . .
C91 C 0.5758(12) 0.9091(9) 0.0955(7) 0.127(7) Uani 1 1 d DU . .
H91 H 0.5507 0.9360 0.0622 0.153 Uiso 1 1 calc R . .
C92 C 0.5641(17) 1.0120(9) 0.1514(8) 0.132(8) Uani 1 1 d DU . .
H92A H 0.6332 1.0377 0.1552 0.198 Uiso 1 1 calc R . .
H92B H 0.5339 1.0217 0.1839 0.198 Uiso 1 1 calc R . .
H92C H 0.5104 1.0261 0.1166 0.198 Uiso 1 1 calc R . .
C93 C 0.622(2) 0.8985(11) 0.2007(7) 0.171(11) Uani 1 1 d DU . .
H93A H 0.5574 0.8827 0.2130 0.257 Uiso 1 1 calc R . .
H93B H 0.6683 0.9278 0.2301 0.257 Uiso 1 1 calc R . .
H93C H 0.6653 0.8585 0.1940 0.257 Uiso 1 1 calc R . .
O14 O 0.6678(7) 0.7911(5) 0.4075(4) 0.074(2) Uani 1 1 d DU . .
N8 N 0.6510(9) 0.6976(6) 0.3486(5) 0.082(3) Uani 1 1 d DU . .
C94 C 0.7036(11) 0.7422(6) 0.3875(5) 0.073(4) Uani 1 1 d DU . .
H94 H 0.7808 0.7343 0.4016 0.087 Uiso 1 1 calc R . .
C95 C 0.7024(15) 0.6378(9) 0.3321(9) 0.144(9) Uani 1 1 d DU . .
H95A H 0.7797 0.6484 0.3329 0.215 Uiso 1 1 calc R . .
H95B H 0.6628 0.6243 0.2937 0.215 Uiso 1 1 calc R . .
H95C H 0.7000 0.5999 0.3582 0.215 Uiso 1 1 calc R . .
C96 C 0.5322(12) 0.7056(13) 0.3268(8) 0.155(10) Uani 1 1 d DU . .
H96A H 0.4938 0.6779 0.3495 0.232 Uiso 1 1 calc R . .
H96B H 0.5105 0.6899 0.2874 0.232 Uiso 1 1 calc R . .
H96C H 0.5122 0.7543 0.3286 0.232 Uiso 1 1 calc R . .
O15 O 0.4361(12) 0.5239(10) 0.7193(6) 0.169(7) Uani 1 1 d DU . .
N9 N 0.4726(9) 0.5051(7) 0.6350(5) 0.082(3) Uani 1 1 d DU . .
C97 C 0.4579(13) 0.5514(10) 0.6773(7) 0.124(7) Uani 1 1 d DU . .
H97 H 0.4643 0.6000 0.6739 0.149 Uiso 1 1 calc R . .
C98 C 0.493(2) 0.5465(14) 0.5899(9) 0.222(15) Uani 1 1 d DU . .
H98A H 0.4850 0.5179 0.5560 0.333 Uiso 1 1 calc R . .
H98B H 0.5685 0.5651 0.6012 0.333 Uiso 1 1 calc R . .
H98C H 0.4399 0.5846 0.5818 0.333 Uiso 1 1 calc R . .
C99 C 0.4641(19) 0.4354(9) 0.6386(14) 0.262(19) Uani 1 1 d DU . .
H99A H 0.5341 0.4165 0.6614 0.393 Uiso 1 1 calc R . .
H99B H 0.4481 0.4153 0.6005 0.393 Uiso 1 1 calc R . .
H99C H 0.4042 0.4239 0.6563 0.393 Uiso 1 1 calc R . .
O16 O 0.8115(12) 0.5410(6) 0.9012(6) 0.121(4) Uani 1 1 d DU . .
N10 N 0.8194(9) 0.4277(6) 0.9286(5) 0.071(3) Uani 1 1 d DU . .
C100 C 0.8628(13) 0.4855(8) 0.9127(7) 0.116(6) Uani 1 1 d DU . .
H100 H 0.9374 0.4840 0.9100 0.139 Uiso 1 1 calc R . .
C101 C 0.8700(17) 0.3631(8) 0.9417(9) 0.155(10) Uani 1 1 d DU . .
H10M H 0.9353 0.3602 0.9264 0.233 Uiso 1 1 calc R . .
H10N H 0.8175 0.3266 0.9251 0.233 Uiso 1 1 calc R . .
H10O H 0.8928 0.3573 0.9829 0.233 Uiso 1 1 calc R . .
C102 C 0.7007(14) 0.4300(13) 0.9269(10) 0.184(11) Uani 1 1 d DU . .
H10P H 0.6642 0.4650 0.8996 0.276 Uiso 1 1 calc R . .
H10Q H 0.6915 0.4417 0.9644 0.276 Uiso 1 1 calc R . .
H10R H 0.6673 0.3847 0.9154 0.276 Uiso 1 1 calc R . .
O17 O 0.2393(16) 0.6981(10) 0.6622(9) 0.059(6) Uiso 0.50 1 d PDU A 1
N11 N 0.181(2) 0.5864(10) 0.6430(9) 0.057(10) Uiso 0.50 1 d PDU A 1
C103 C 0.2153(15) 0.6500(9) 0.6306(8) 0.052(5) Uiso 0.50 1 d PDU A 1
H103 H 0.2208 0.6570 0.5929 0.063 Uiso 0.50 1 calc PR A 1
C104 C 0.152(3) 0.5324(14) 0.6009(12) 0.101(10) Uiso 0.50 1 d PDU A 1
H10A H 0.1298 0.4910 0.6182 0.151 Uiso 0.50 1 calc PR A 1
H10B H 0.2169 0.5216 0.5864 0.151 Uiso 0.50 1 calc PR A 1
H10C H 0.0912 0.5480 0.5698 0.151 Uiso 0.50 1 calc PR A 1
C105 C 0.173(2) 0.5693(15) 0.6984(9) 0.084(9) Uiso 0.50 1 d PDU A 1
H10D H 0.1471 0.5216 0.6989 0.126 Uiso 0.50 1 calc PR A 1
H10E H 0.1202 0.6006 0.7095 0.126 Uiso 0.50 1 calc PR A 1
H10F H 0.2458 0.5741 0.7251 0.126 Uiso 0.50 1 calc PR A 1
O18 O 0.2646(17) 0.6861(10) 0.6719(9) 0.064(7) Uiso 0.50 1 d PDU B 2
N12 N 0.187(2) 0.5810(12) 0.6431(9) 0.073(12) Uiso 0.50 1 d PDU B 2
C106 C 0.2283(16) 0.6315(10) 0.6820(9) 0.061(6) Uiso 0.50 1 d PDU B 2
H106 H 0.2284 0.6224 0.7202 0.073 Uiso 0.50 1 calc PR B 2
C107 C 0.154(3) 0.5159(14) 0.6627(14) 0.116(12) Uiso 0.50 1 d PDU B 2
H10G H 0.1259 0.4853 0.6303 0.174 Uiso 0.50 1 calc PR B 2
H10H H 0.0953 0.5238 0.6823 0.174 Uiso 0.50 1 calc PR B 2
H10I H 0.2177 0.4944 0.6888 0.174 Uiso 0.50 1 calc PR B 2
C108 C 0.187(2) 0.5874(14) 0.5847(9) 0.072(7) Uiso 0.50 1 d PDU B 2
H10J H 0.1534 0.5460 0.5642 0.107 Uiso 0.50 1 calc PR B 2
H10K H 0.2628 0.5926 0.5814 0.107 Uiso 0.50 1 calc PR B 2
H10L H 0.1432 0.6281 0.5686 0.107 Uiso 0.50 1 calc PR B 2
O19 O 0.6416(10) 0.6059(6) 0.1726(5) 0.034(3) Uiso 0.50 1 d PDU C 1
N13 N 0.4668(14) 0.6717(10) 0.1538(9) 0.059(5) Uiso 0.50 1 d PDU C 1
C109 C 0.5763(17) 0.6560(13) 0.1587(11) 0.119(12) Uiso 0.50 1 d PDU C 1
H109 H 0.6140 0.6947 0.1485 0.143 Uiso 0.50 1 calc PR C 1
C110 C 0.389(2) 0.6260(13) 0.1714(11) 0.075(8) Uiso 0.50 1 d PDU C 1
H11A H 0.3153 0.6478 0.1628 0.113 Uiso 0.50 1 calc PR C 1
H11B H 0.4137 0.6174 0.2121 0.113 Uiso 0.50 1 calc PR C 1
H11C H 0.3840 0.5821 0.1509 0.113 Uiso 0.50 1 calc PR C 1
C111 C 0.412(2) 0.7298(14) 0.1217(14) 0.108(11) Uiso 0.50 1 d PDU C 1
H11D H 0.3342 0.7305 0.1226 0.161 Uiso 0.50 1 calc PR C 1
H11E H 0.4174 0.7258 0.0824 0.161 Uiso 0.50 1 calc PR C 1
H11F H 0.4482 0.7727 0.1381 0.161 Uiso 0.50 1 calc PR C 1
O20 O 0.584(2) 0.6042(15) 0.1783(12) 0.119(8) Uiso 0.50 1 d PDU D 2
C112 C 0.485(3) 0.647(2) 0.167(2) 0.119(8) Uiso 0.50 1 d PDU D 2

loop_
_atom_site_aniso_label
_atom_site_aniso_U_11
_atom_site_aniso_U_22
_atom_site_aniso_U_33
_atom_site_aniso_U_23
_atom_site_aniso_U_13
_atom_site_aniso_U_12
Fe1 0.0304(6) 0.0257(6) 0.0275(6) -0.0017(5) 0.0058(5) -0.0007(5)
Fe2 0.0319(6) 0.0257(6) 0.0303(6) 0.0007(5) 0.0074(5) -0.0006(5)
Fe3 0.0337(7) 0.0293(6) 0.0312(6) -0.0038(5) 0.0069(5) -0.0047(5)
Fe4 0.0395(7) 0.0309(6) 0.0293(6) -0.0011(5) 0.0047(5) 0.0003(6)
Br1 0.1056(11) 0.0768(9) 0.0494(7) -0.0195(6) 0.0415(7) -0.0084(8)
Br2 0.1075(11) 0.0344(6) 0.0757(8) -0.0189(6) 0.0081(8) -0.0069(7)
Br3 0.0525(7) 0.1155(12) 0.0512(7) -0.0051(7) -0.0083(6) 0.0275(8)
Br4 0.1536(16) 0.0374(7) 0.1156(13) 0.0172(8) 0.0684(12) 0.0133(8)
Br5 0.0944(11) 0.0881(11) 0.0931(11) 0.0392(9) 0.0533(9) 0.0100(9)
Br6 0.0508(8) 0.1283(15) 0.1033(12) -0.0121(11) -0.0059(8) -0.0249(9)
O1 0.024(3) 0.027(3) 0.033(3) -0.007(2) 0.007(2) -0.004(2)
O2 0.025(3) 0.034(3) 0.034(3) 0.001(3) 0.008(2) 0.006(3)
O3 0.028(3) 0.034(3) 0.049(4) -0.014(3) 0.014(3) -0.001(3)
O4 0.032(3) 0.026(3) 0.031(3) -0.001(2) 0.009(3) -0.002(2)
O5 0.040(4) 0.036(4) 0.035(3) -0.003(3) 0.007(3) 0.004(3)
O6 0.031(3) 0.030(3) 0.039(3) -0.001(3) 0.013(3) 0.005(3)
O7 0.046(4) 0.041(4) 0.033(3) 0.007(3) 0.017(3) -0.009(3)
O8 0.043(4) 0.027(3) 0.043(4) -0.001(3) 0.009(3) 0.000(3)
O9 0.050(4) 0.045(4) 0.047(4) -0.002(3) -0.006(3) 0.015(3)
O10 0.076(5) 0.043(4) 0.036(3) 0.003(3) 0.031(4) 0.007(4)
O11 0.030(3) 0.058(5) 0.049(4) 0.012(3) 0.005(3) -0.003(3)
O12 0.048(4) 0.030(3) 0.044(4) -0.005(3) 0.017(3) -0.006(3)
N1 0.033(4) 0.031(4) 0.026(3) 0.003(3) 0.009(3) 0.009(3)
N2 0.026(4) 0.032(4) 0.031(4) 0.005(3) 0.011(3) 0.004(3)
N3 0.027(4) 0.019(3) 0.040(4) -0.010(3) 0.006(3) 0.003(3)
N4 0.031(4) 0.041(4) 0.029(4) 0.001(3) 0.007(3) 0.014(3)
N5 0.034(4) 0.030(4) 0.042(4) -0.001(3) -0.004(3) 0.007(3)
N6 0.037(4) 0.038(4) 0.045(5) -0.007(4) 0.014(4) -0.002(4)
C1 0.051(6) 0.026(4) 0.040(5) -0.001(4) 0.016(5) 0.004(4)
C2 0.050(6) 0.024(4) 0.073(7) -0.010(5) 0.034(6) -0.004(4)
C3 0.066(7) 0.037(6) 0.055(7) -0.007(5) 0.030(6) -0.020(5)
C4 0.083(8) 0.029(5) 0.039(5) -0.009(4) 0.022(6) 0.003(5)
C5 0.052(6) 0.042(5) 0.037(5) 0.001(4) 0.021(5) 0.003(5)
C6 0.049(6) 0.032(5) 0.052(6) 0.002(4) 0.026(5) 0.007(4)
C7 0.031(5) 0.034(5) 0.028(4) 0.001(4) 0.001(4) 0.004(4)
C8 0.042(5) 0.029(5) 0.034(5) -0.003(4) 0.018(4) -0.009(4)
C9 0.025(4) 0.020(4) 0.049(5) 0.002(4) 0.009(4) -0.004(3)
C10 0.028(4) 0.048(6) 0.028(4) 0.004(4) -0.007(4) 0.001(4)
C11 0.036(5) 0.042(6) 0.070(7) 0.020(5) -0.002(5) -0.001(5)
C12 0.051(7) 0.057(8) 0.125(13) 0.017(8) 0.001(8) 0.010(6)
C13 0.058(8) 0.080(10) 0.102(12) 0.021(9) -0.006(8) 0.020(7)
C14 0.038(6) 0.084(10) 0.076(9) 0.009(7) 0.000(6) -0.007(6)
C15 0.044(6) 0.041(5) 0.052(6) -0.006(5) 0.000(5) -0.003(5)
C16 0.048(5) 0.023(4) 0.031(4) 0.004(3) 0.017(4) -0.001(4)
C17 0.063(7) 0.032(5) 0.037(5) -0.001(4) 0.013(5) -0.004(5)
C18 0.069(7) 0.026(5) 0.066(7) 0.002(5) 0.034(6) 0.014(5)
C19 0.054(6) 0.032(5) 0.035(5) -0.013(4) 0.010(4) -0.013(4)
C20 0.043(6) 0.034(5) 0.054(6) -0.002(4) 0.018(5) 0.002(4)
C21 0.039(5) 0.030(4) 0.035(5) -0.007(4) 0.018(4) -0.006(4)
C22 0.027(4) 0.035(5) 0.031(4) -0.005(4) 0.008(4) -0.003(4)
C23 0.025(4) 0.028(4) 0.045(5) -0.008(4) 0.004(4) -0.003(4)
C24 0.031(5) 0.042(5) 0.030(4) 0.006(4) 0.006(4) -0.007(4)
C25 0.029(5) 0.026(4) 0.050(6) 0.002(4) 0.003(4) 0.009(4)
C26 0.052(7) 0.059(7) 0.052(7) -0.001(5) 0.018(5) 0.018(6)
C27 0.035(6) 0.062(7) 0.058(7) -0.005(6) 0.001(5) 0.017(5)
C28 0.032(6) 0.066(8) 0.092(10) -0.026(7) 0.017(6) -0.010(6)
C29 0.056(7) 0.075(9) 0.074(8) -0.004(7) 0.035(7) 0.008(6)
C30 0.032(5) 0.048(6) 0.060(7) 0.006(5) 0.017(5) 0.007(5)
C31 0.039(5) 0.033(5) 0.039(5) -0.003(4) 0.004(4) -0.008(4)
C32 0.056(6) 0.037(5) 0.056(6) -0.011(5) 0.023(5) -0.003(5)
C33 0.073(8) 0.031(5) 0.078(8) -0.013(5) 0.030(7) 0.003(5)
C34 0.070(8) 0.033(5) 0.067(8) -0.003(5) 0.024(6) 0.009(5)
C35 0.048(6) 0.045(6) 0.062(7) 0.004(5) 0.020(5) 0.003(5)
C36 0.041(5) 0.029(5) 0.039(5) 0.005(4) -0.001(4) 0.012(4)
C37 0.030(5) 0.041(5) 0.049(6) 0.004(4) 0.013(4) 0.001(4)
C38 0.034(5) 0.030(5) 0.067(7) -0.023(5) 0.017(5) -0.009(4)
C39 0.026(4) 0.049(6) 0.040(5) -0.015(4) 0.016(4) -0.005(4)
C40 0.040(5) 0.031(5) 0.040(5) -0.011(4) 0.006(4) -0.002(4)
C41 0.027(5) 0.130(12) 0.043(6) -0.006(7) 0.016(4) 0.007(7)
C42 0.050(7) 0.152(15) 0.041(6) 0.006(8) 0.000(5) 0.001(9)
C43 0.074(8) 0.104(11) 0.059(8) -0.032(7) 0.049(7) -0.033(8)
C44 0.029(5) 0.072(8) 0.074(8) -0.017(6) 0.027(5) -0.003(5)
C45 0.039(5) 0.039(5) 0.047(6) -0.006(4) 0.005(4) -0.005(4)
C46 0.036(5) 0.042(5) 0.034(5) -0.001(4) 0.000(4) 0.001(4)
C47 0.044(6) 0.058(7) 0.058(7) 0.006(5) 0.016(5) 0.003(5)
C48 0.038(5) 0.048(6) 0.057(7) -0.002(5) -0.014(5) 0.003(5)
C49 0.044(6) 0.046(6) 0.054(6) -0.013(5) -0.007(5) 0.002(5)
C50 0.046(5) 0.033(5) 0.034(5) 0.000(4) 0.001(4) 0.012(4)
C51 0.033(5) 0.041(5) 0.029(4) -0.009(4) -0.004(4) 0.003(4)
C52 0.038(5) 0.039(5) 0.038(5) -0.004(4) 0.017(4) -0.006(4)
C53 0.031(4) 0.022(4) 0.041(5) -0.006(4) 0.004(4) -0.004(4)
C54 0.026(4) 0.022(4) 0.036(5) -0.001(3) 0.007(4) -0.002(3)
C55 0.026(4) 0.020(4) 0.036(4) -0.003(3) 0.003(3) 0.006(3)
C56 0.046(6) 0.034(5) 0.053(6) 0.004(4) 0.022(5) -0.005(4)
C57 0.063(7) 0.053(7) 0.046(6) -0.002(5) 0.032(5) 0.004(6)
C58 0.077(8) 0.060(7) 0.036(6) -0.015(5) 0.023(6) 0.018(6)
C59 0.062(7) 0.036(5) 0.050(6) -0.014(5) 0.014(5) 0.006(5)
C60 0.045(6) 0.033(5) 0.045(6) 0.004(4) 0.009(5) 0.001(4)
C61 0.042(5) 0.037(5) 0.035(5) 0.000(4) 0.001(4) 0.006(4)
C62 0.075(7) 0.056(6) 0.038(5) 0.002(5) 0.033(5) 0.010(6)
C63 0.054(6) 0.056(7) 0.049(6) 0.003(5) 0.019(5) 0.001(6)
C64 0.058(7) 0.038(6) 0.058(7) 0.011(5) 0.018(5) 0.000(5)
C65 0.052(6) 0.045(6) 0.047(6) 0.010(5) 0.013(5) 0.018(5)
C66 0.033(5) 0.056(6) 0.043(6) 0.015(5) 0.003(4) -0.003(5)
C67 0.029(4) 0.031(5) 0.045(5) 0.008(4) 0.005(4) 0.010(4)
C68 0.031(4) 0.032(4) 0.034(5) -0.013(4) 0.008(4) -0.001(4)
C69 0.035(5) 0.021(4) 0.033(5) 0.004(3) -0.008(4) 0.006(4)
C70 0.044(6) 0.033(5) 0.054(6) 0.002(4) 0.014(5) 0.006(4)
C71 0.056(7) 0.040(6) 0.085(9) -0.005(6) 0.006(6) 0.015(5)
C72 0.081(10) 0.059(9) 0.141(16) -0.021(10) 0.008(10) 0.011(8)
C73 0.097(11) 0.052(8) 0.125(14) 0.033(9) 0.053(11) 0.044(8)
C74 0.083(9) 0.051(7) 0.061(8) 0.007(6) 0.024(7) 0.034(7)
C75 0.049(6) 0.041(6) 0.040(5) 0.001(4) 0.008(5) 0.002(5)
C76 0.043(6) 0.045(6) 0.044(6) -0.019(5) 0.004(4) -0.005(5)
C77 0.037(6) 0.071(8) 0.088(9) -0.018(7) -0.009(6) 0.018(6)
C78 0.047(7) 0.058(8) 0.091(10) -0.018(7) -0.011(6) 0.015(6)
C79 0.034(6) 0.089(10) 0.071(8) -0.034(7) -0.009(5) -0.005(6)
C80 0.045(6) 0.054(7) 0.065(7) -0.010(6) 0.001(5) 0.000(5)
C81 0.036(5) 0.036(5) 0.062(7) -0.018(5) -0.007(5) -0.002(4)
C82 0.044(6) 0.039(6) 0.070(7) -0.008(5) 0.022(5) 0.003(5)
C83 0.049(6) 0.032(5) 0.033(5) -0.003(4) 0.010(4) 0.002(4)
C84 0.032(5) 0.039(5) 0.040(5) 0.006(4) 0.009(4) 0.014(4)
C85 0.027(5) 0.036(5) 0.056(6) 0.002(4) 0.006(4) 0.009(4)
C86 0.054(7) 0.069(8) 0.042(6) -0.012(5) 0.011(5) 0.004(6)
C87 0.080(9) 0.074(9) 0.052(7) -0.022(7) 0.011(7) -0.005(7)
C88 0.052(7) 0.080(10) 0.096(11) -0.052(9) 0.003(7) 0.015(7)
C89 0.071(8) 0.021(5) 0.082(9) -0.002(5) 0.020(7) -0.003(5)
C90 0.071(8) 0.041(6) 0.090(9) 0.002(6) 0.047(7) 0.010(6)
O13 0.115(9) 0.110(10) 0.105(9) -0.035(8) 0.034(7) -0.005(8)
N7 0.118(11) 0.137(13) 0.094(10) -0.034(10) 0.046(9) 0.007(10)
C91 0.086(11) 0.157(17) 0.158(17) -0.095(14) 0.068(12) -0.050(12)
C92 0.167(19) 0.140(19) 0.111(15) -0.025(14) 0.078(15) -0.005(16)
C93 0.28(3) 0.17(2) 0.069(13) 0.015(14) 0.049(17) 0.06(2)
O14 0.075(6) 0.070(6) 0.084(6) -0.024(5) 0.032(5) -0.005(5)
N8 0.085(8) 0.100(9) 0.070(7) -0.033(7) 0.035(6) -0.006(7)
C94 0.066(8) 0.090(10) 0.070(9) -0.011(8) 0.033(7) -0.005(8)
C95 0.118(16) 0.16(2) 0.155(19) -0.083(16) 0.034(14) 0.022(14)
C96 0.082(12) 0.25(3) 0.117(16) -0.069(17) -0.008(11) 0.038(16)
O15 0.142(12) 0.25(2) 0.132(12) 0.098(13) 0.071(10) 0.047(12)
N9 0.072(7) 0.103(10) 0.068(7) 0.000(7) 0.010(6) -0.013(7)
C97 0.094(13) 0.169(19) 0.108(15) -0.016(14) 0.022(11) 0.007(13)
C98 0.19(3) 0.24(3) 0.20(3) 0.08(2) -0.02(2) -0.11(2)
C99 0.119(19) 0.100(18) 0.48(5) -0.01(3) -0.09(3) 0.007(16)
O16 0.158(12) 0.068(7) 0.134(11) -0.019(7) 0.034(9) -0.002(8)
N10 0.060(6) 0.073(8) 0.073(7) 0.006(6) 0.000(5) -0.023(6)
C100 0.075(11) 0.149(18) 0.125(15) -0.040(14) 0.025(10) -0.018(12)
C101 0.150(19) 0.097(15) 0.18(2) 0.042(15) -0.028(16) 0.026(14)
C102 0.14(2) 0.25(3) 0.19(2) 0.08(2) 0.079(18) -0.02(2)

loop_
_atom_type_symbol
_atom_type_description
_atom_type_scat_dispersion_real
_atom_type_scat_dispersion_imag
_atom_type_scat_source
C C 0.0033 0.0016 'International Tables Vol C Tables 4.2.6.8 and 6.1.1.4'
H H 0.0000 0.0000 'International Tables Vol C Tables 4.2.6.8 and 6.1.1.4'
N N 0.0061 0.0033 'International Tables Vol C Tables 4.2.6.8 and 6.1.1.4'
O O 0.0106 0.0060 'International Tables Vol C Tables 4.2.6.8 and 6.1.1.4'
Fe Fe 0.3463 0.8444 'International Tables Vol C Tables 4.2.6.8 and 6.1.1.4'
Br Br -0.2901 2.4595 'International Tables Vol C Tables 4.2.6.8 and 6.1.1.4'

loop_
_geom_angle_atom_site_label_1
_geom_angle_atom_site_label_2
_geom_angle_atom_site_label_3
_geom_angle
O2 Fe1 O3 88.8(3)
O2 Fe1 O6 137.9(3)
O3 Fe1 O6 125.6(3)
O2 Fe1 O5 86.7(2)
O3 Fe1 O5 87.0(3)
O6 Fe1 O5 73.5(2)
O2 Fe1 O1 73.1(2)
O3 Fe1 O1 139.2(2)
O6 Fe1 O1 89.3(2)
O5 Fe1 O1 126.8(2)
O2 Fe1 O4 125.7(2)
O3 Fe1 O4 73.3(2)
O6 Fe1 O4 90.3(2)
O5 Fe1 O4 140.4(2)
O1 Fe1 O4 87.8(2)
O7 Fe2 O8 102.6(3)
O7 Fe2 O2 155.1(3)
O8 Fe2 O2 95.1(3)
O7 Fe2 O1 95.1(3)
O8 Fe2 O1 156.0(3)
O2 Fe2 O1 73.9(2)
O7 Fe2 N1 92.6(3)
O8 Fe2 N1 86.0(3)
O2 Fe2 N1 106.1(3)
O1 Fe2 N1 76.9(2)
O7 Fe2 N2 85.7(3)
O8 Fe2 N2 90.4(3)
O2 Fe2 N2 76.7(3)
O1 Fe2 N2 107.2(2)
N1 Fe2 N2 175.7(3)
O12 Fe3 O11 104.4(3)
O12 Fe3 O3 155.4(3)
O11 Fe3 O3 93.6(3)
O12 Fe3 O4 94.6(3)
O11 Fe3 O4 154.2(3)
O3 Fe3 O4 74.3(2)
O12 Fe3 N4 86.0(3)
O11 Fe3 N4 89.8(3)
O3 Fe3 N4 77.4(3)
O4 Fe3 N4 109.0(3)
O12 Fe3 N3 90.6(3)
O11 Fe3 N3 85.3(3)
O3 Fe3 N3 107.6(3)
O4 Fe3 N3 77.1(2)
N4 Fe3 N3 173.2(3)
O10 Fe4 O9 101.7(3)
O10 Fe4 O5 94.4(3)
O9 Fe4 O5 155.7(3)
O10 Fe4 O6 155.9(3)
O9 Fe4 O6 96.9(3)
O5 Fe4 O6 73.7(2)
O10 Fe4 N5 86.9(3)
O9 Fe4 N5 93.0(3)
O5 Fe4 N5 106.1(3)
O6 Fe4 N5 76.9(3)
O10 Fe4 N6 91.3(3)
O9 Fe4 N6 85.4(3)
O5 Fe4 N6 76.1(3)
O6 Fe4 N6 105.5(3)
N5 Fe4 N6 177.2(3)
C23 O1 Fe2 112.2(5)
C23 O1 Fe1 128.8(5)
Fe2 O1 Fe1 105.6(2)
C8 O2 Fe2 113.7(5)
C8 O2 Fe1 130.8(5)
Fe2 O2 Fe1 107.0(3)
C38 O3 Fe3 112.9(5)
C38 O3 Fe1 133.1(5)
Fe3 O3 Fe1 106.7(3)
C53 O4 Fe3 110.9(5)
C53 O4 Fe1 129.5(5)
Fe3 O4 Fe1 105.2(3)
C83 O5 Fe4 111.2(5)
C83 O5 Fe1 134.3(6)
Fe4 O5 Fe1 106.9(3)
C68 O6 Fe1 126.9(5)
C68 O6 Fe4 109.7(5)
Fe1 O6 Fe4 105.6(3)
C1 O7 Fe2 133.0(6)
C16 O8 Fe2 134.4(6)
C76 O9 Fe4 132.7(7)
C61 O10 Fe4 135.4(6)
C46 O11 Fe3 135.1(7)
C31 O12 Fe3 135.0(6)
C22 N1 C24 119.3(7)
C22 N1 Fe2 126.5(6)
C24 N1 Fe2 114.0(5)
C7 N2 C9 119.0(7)
C7 N2 Fe2 126.8(6)
C9 N2 Fe2 113.1(5)
C52 N3 C54 119.2(8)
C52 N3 Fe3 127.1(6)
C54 N3 Fe3 113.6(5)
C37 N4 C39 119.2(8)
C37 N4 Fe3 126.6(7)
C39 N4 Fe3 114.1(6)
C67 N5 C69 119.2(8)
C67 N5 Fe4 125.0(6)
C69 N5 Fe4 115.7(6)
C82 N6 C84 117.8(9)
C82 N6 Fe4 127.4(7)
C84 N6 Fe4 113.9(6)
O7 C1 C6 123.7(9)
O7 C1 C2 116.8(9)
C6 C1 C2 119.4(9)
C3 C2 C1 118.6(10)
C4 C3 C2 120.5(10)
C3 C4 C5 122.4(10)
C3 C4 Br1 119.3(8)
C5 C4 Br1 118.3(9)
C4 C5 C6 118.4(10)
C1 C6 C5 120.7(9)
C1 C6 C7 123.4(9)
C5 C6 C7 115.8(9)
N2 C7 C6 124.7(8)
O2 C8 C9 110.5(7)
N2 C9 C8 108.2(7)
N2 C9 C10 113.2(7)
C8 C9 C10 111.3(7)
C15 C10 C11 119.3(9)
C15 C10 C9 120.6(9)
C11 C10 C9 119.5(8)
C10 C11 C12 120.7(10)
C13 C12 C11 118.8(13)
C14 C13 C12 120.1(12)
C13 C14 C15 121.2(11)
C10 C15 C14 119.8(11)
O8 C16 C17 119.7(9)
O8 C16 C21 123.0(8)
C17 C16 C21 117.3(8)
C18 C17 C16 123.2(10)
C17 C18 C19 119.9(9)
C20 C19 C18 119.1(9)
C20 C19 Br2 121.1(8)
C18 C19 Br2 119.8(7)
C19 C20 C21 122.4(9)
C22 C21 C20 119.2(9)
C22 C21 C16 122.7(8)
C20 C21 C16 118.0(8)
N1 C22 C21 126.7(8)
O1 C23 C24 106.9(7)
N1 C24 C25 114.0(7)
N1 C24 C23 107.6(7)
C25 C24 C23 111.0(7)
C30 C25 C26 121.2(9)
C30 C25 C24 121.2(8)
C26 C25 C24 117.5(9)
C27 C26 C25 116.8(11)
C28 C27 C26 122.4(11)
C27 C28 C29 119.8(11)
C30 C29 C28 118.6(12)
C25 C30 C29 120.9(11)
O12 C31 C32 119.6(9)
O12 C31 C36 123.8(9)
C32 C31 C36 116.5(9)
C33 C32 C31 121.0(10)
C34 C33 C32 121.3(10)
C35 C34 C33 119.7(10)
C35 C34 Br4 120.5(9)
C33 C34 Br4 119.7(8)
C34 C35 C36 120.5(10)
C31 C36 C35 120.9(9)
C31 C36 C37 122.6(9)
C35 C36 C37 116.4(9)
N4 C37 C36 125.4(9)
O3 C38 C39 108.9(7)
N4 C39 C40 115.1(7)
N4 C39 C38 106.0(7)
C40 C39 C38 112.7(8)
C41 C40 C45 120.3(9)
C41 C40 C39 119.7(9)
C45 C40 C39 119.9(9)
C40 C41 C42 121.3(10)
C43 C42 C41 118.5(11)
C44 C43 C42 120.6(10)
C43 C44 C45 119.8(10)
C44 C45 C40 119.4(10)
O11 C46 C51 124.0(9)
O11 C46 C47 120.1(9)
C51 C46 C47 115.9(9)
C48 C47 C46 121.2(11)
C47 C48 C49 121.4(10)
C50 C49 C48 118.8(10)
C50 C49 Br3 122.0(9)
C48 C49 Br3 119.2(8)
C49 C50 C51 122.9(10)
C50 C51 C46 119.6(9)
C50 C51 C52 117.7(9)
C46 C51 C52 122.6(8)
N3 C52 C51 125.5(9)
O4 C53 C54 109.0(7)
N3 C54 C55 113.8(7)
N3 C54 C53 107.3(7)
C55 C54 C53 111.1(7)
C60 C55 C56 117.1(8)
C60 C55 C54 121.7(8)
C56 C55 C54 121.2(8)
C57 C56 C55 122.0(9)
C58 C57 C56 119.3(10)
C59 C58 C57 120.6(9)
C58 C59 C60 121.3(10)
C55 C60 C59 119.8(9)
O10 C61 C66 121.3(9)
O10 C61 C62 119.0(9)
C66 C61 C62 119.7(10)
C63 C62 C61 119.5(11)
C62 C63 C64 121.8(11)
C65 C64 C63 120.2(10)
C65 C64 Br5 121.0(8)
C63 C64 Br5 118.9(9)
C64 C65 C66 120.4(10)
C61 C66 C67 125.0(9)
C61 C66 C65 118.3(10)
C67 C66 C65 116.5(10)
N5 C67 C66 126.0(9)
O6 C68 C69 110.9(7)
N5 C69 C70 118.7(8)
N5 C69 C68 104.7(7)
C70 C69 C68 112.8(8)
C71 C70 C75 117.7(10)
C71 C70 C69 120.9(10)
C75 C70 C69 121.2(9)
C70 C71 C72 121.2(13)
C73 C72 C71 120.1(14)
C74 C73 C72 117.5(12)
C73 C74 C75 123.2(13)
C74 C75 C70 120.1(11)
O9 C76 C81 125.1(9)
O9 C76 C77 116.9(10)
C81 C76 C77 118.0(10)
C78 C77 C76 121.2(13)
C77 C78 C79 119.5(11)
C80 C79 C78 119.9(12)
C80 C79 Br6 120.1(11)
C78 C79 Br6 120.0(9)
C79 C80 C81 121.5(12)
C76 C81 C80 119.6(10)
C76 C81 C82 122.5(9)
C80 C81 C82 117.8(10)
N6 C82 C81 124.9(10)
O5 C83 C84 110.2(8)
N6 C84 C85 112.3(8)
N6 C84 C83 105.2(7)
C85 C84 C83 113.4(8)
C90 C85 C86 117.8(10)
C90 C85 C84 120.5(10)
C86 C85 C84 121.7(9)
C87 C86 C85 121.0(13)
C86 C87 C88 120.4(13)
C87 C88 C89 121.1(11)
C88 C89 C90 117.9(11)
C85 C90 C89 121.7(12)
C91 N7 C93 123.3(15)
C91 N7 C92 116.5(14)
C93 N7 C92 120.1(14)
O13 C91 N7 117.2(17)
C94 N8 C95 123.5(13)
C94 N8 C96 118.0(12)
C95 N8 C96 118.1(13)
O14 C94 N8 129.4(13)
C99 N9 C97 123.8(18)
C99 N9 C98 129(2)
C97 N9 C98 106.7(15)
O15 C97 N9 115.3(18)
C100 N10 C101 128.2(14)
C100 N10 C102 116.3(13)
C101 N10 C102 115.2(14)
O16 C100 N10 124.3(15)
C103 N11 C105 121.6(18)
C103 N11 C104 122.1(19)
C105 N11 C104 116.3(19)
O17 C103 N11 127(2)
C106 N12 C108 122.3(19)
C106 N12 C107 119(2)
C108 N12 C107 118(2)
O18 C106 N12 126(2)
C109 N13 C111 122.8(19)
C109 N13 C110 124.3(19)
C111 N13 C110 112.0(18)
O19 C109 N13 139(3)

loop_
_geom_bond_atom_site_label_1
_geom_bond_atom_site_label_2
_geom_bond_distance
Fe1 O2 2.009(6)
Fe1 O3 2.012(6)
Fe1 O6 2.020(6)
Fe1 O5 2.029(6)
Fe1 O1 2.030(6)
Fe1 O4 2.048(6)
Fe2 O7 1.930(6)
Fe2 O8 1.931(6)
Fe2 O2 1.993(6)
Fe2 O1 2.008(6)
Fe2 N1 2.148(7)
Fe2 N2 2.177(7)
Fe3 O12 1.933(6)
Fe3 O11 1.956(6)
Fe3 O3 2.004(6)
Fe3 O4 2.010(6)
Fe3 N4 2.143(7)
Fe3 N3 2.160(8)
Fe4 O10 1.934(6)
Fe4 O9 1.938(7)
Fe4 O5 1.997(6)
Fe4 O6 2.041(6)
Fe4 N5 2.143(8)
Fe4 N6 2.160(8)
Br1 C4 1.918(10)
Br2 C19 1.892(9)
Br3 C49 1.893(11)
Br4 C34 1.897(11)
Br5 C64 1.898(11)
Br6 C79 1.910(12)
O1 C23 1.435(9)
O2 C8 1.415(11)
O3 C38 1.410(11)
O4 C53 1.441(10)
O5 C83 1.407(10)
O6 C68 1.411(10)
O7 C1 1.325(11)
O8 C16 1.302(10)
O9 C76 1.324(12)
O10 C61 1.320(12)
O11 C46 1.282(11)
O12 C31 1.290(11)
N1 C22 1.283(11)
N1 C24 1.477(11)
N2 C7 1.281(11)
N2 C9 1.483(11)
N3 C52 1.286(11)
N3 C54 1.482(10)
N4 C37 1.292(12)
N4 C39 1.500(11)
N5 C67 1.306(12)
N5 C69 1.452(12)
N6 C82 1.258(12)
N6 C84 1.503(11)
C1 C6 1.409(14)
C1 C2 1.419(13)
C2 C3 1.416(15)
C3 C4 1.369(16)
C4 C5 1.380(14)
C5 C6 1.418(14)
C6 C7 1.458(13)
C8 C9 1.524(12)
C9 C10 1.538(12)
C10 C15 1.386(13)
C10 C11 1.404(13)
C11 C12 1.406(15)
C12 C13 1.391(18)
C13 C14 1.382(19)
C14 C15 1.389(16)
C16 C17 1.412(13)
C16 C21 1.448(13)
C17 C18 1.345(14)
C18 C19 1.415(15)
C19 C20 1.377(14)
C20 C21 1.405(13)
C21 C22 1.403(12)
C23 C24 1.555(12)
C24 C25 1.539(12)
C25 C30 1.351(14)
C25 C26 1.398(14)
C26 C27 1.390(15)
C27 C28 1.347(17)
C28 C29 1.395(17)
C29 C30 1.382(15)
C31 C32 1.411(13)
C31 C36 1.415(13)
C32 C33 1.391(15)
C33 C34 1.383(16)
C34 C35 1.356(14)
C35 C36 1.422(13)
C36 C37 1.445(13)
C38 C39 1.552(14)
C39 C40 1.513(13)
C40 C41 1.345(14)
C40 C45 1.417(13)
C41 C42 1.410(16)
C42 C43 1.405(17)
C43 C44 1.382(17)
C44 C45 1.398(14)
C46 C51 1.422(14)
C46 C47 1.454(14)
C47 C48 1.346(14)
C48 C49 1.402(16)
C49 C50 1.338(14)
C50 C51 1.399(12)
C51 C52 1.447(12)
C53 C54 1.528(12)
C54 C55 1.511(11)
C55 C60 1.400(12)
C55 C56 1.407(12)
C56 C57 1.386(14)
C57 C58 1.382(16)
C58 C59 1.344(16)
C59 C60 1.414(14)
C61 C66 1.406(14)
C61 C62 1.413(13)
C62 C63 1.362(14)
C63 C64 1.393(15)
C64 C65 1.352(15)
C65 C66 1.439(14)
C66 C67 1.435(14)
C68 C69 1.521(12)
C69 C70 1.500(12)
C70 C71 1.345(15)
C70 C75 1.400(14)
C71 C72 1.397(18)
C72 C73 1.39(2)
C73 C74 1.335(19)
C74 C75 1.357(14)
C76 C81 1.383(15)
C76 C77 1.431(14)
C77 C78 1.382(17)
C78 C79 1.386(19)
C79 C80 1.371(16)
C80 C81 1.406(14)
C81 C82 1.470(14)
C83 C84 1.531(13)
C84 C85 1.504(13)
C85 C90 1.382(15)
C85 C86 1.396(14)
C86 C87 1.356(16)
C87 C88 1.36(2)
C88 C89 1.383(19)
C89 C90 1.393(15)
O13 C91 1.244(15)
N7 C91 1.399(14)
N7 C93 1.441(15)
N7 C92 1.470(15)
O14 C94 1.201(12)
N8 C94 1.329(12)
N8 C95 1.430(13)
N8 C96 1.452(13)
O15 C97 1.245(15)
N9 C99 1.359(15)
N9 C97 1.414(15)
N9 C98 1.436(15)
O16 C100 1.246(14)
N10 C100 1.344(14)
N10 C101 1.401(14)
N10 C102 1.471(15)
O17 C103 1.199(16)
N11 C103 1.361(16)
N11 C105 1.424(17)
N11 C104 1.446(17)
O18 C106 1.200(17)
N12 C106 1.371(17)
N12 C108 1.432(17)
N12 C107 1.445(17)
O19 C109 1.258(17)
N13 C109 1.375(17)
N13 C111 1.441(17)
N13 C110 1.460(17)
O20 C112 1.457(19)
